data_7064392
loop_
_publ_author_name
'MAHAPATRA, ALAKANANDA'
'Adak, Piyali'
'Chattopadhyay, Shyamal Kumar'

_publ_section_title
;
 Solid-State Fluorescence Sensing of Amine Vapours by an Anthracene based
 Zn(II) Complex, its Phosphatase Activity and Theoretical Calculations
;
_journal_name_full 'New Journal of Chemistry'
_journal_paper_doi 10.1039/D6NJ00629A
_journal_year 2026
_chemical_formula_moiety 'C19 H22 Cl2 N2 Zn'
_chemical_formula_sum 'C19 H22 Cl2 N2 Zn'
_chemical_formula_weight 414.65
_space_group_crystal_system monoclinic
_space_group_IT_number 14
_space_group_name_Hall '-P 2ybc'
_space_group_name_H-M_alt 'P 1 21/c 1'
_atom_sites_solution_hydrogens mixed
_atom_sites_solution_primary direct
_atom_sites_solution_secondary difmap
_audit_creation_date 2014-07-11
_audit_creation_method
;
Olex2 1.2
(compiled 2014.06.27 svn.r2953 for OlexSys, GUI svn.r4855)
;
_audit_update_record
;
2026-02-13 deposited with the CCDC.	2026-04-29 downloaded from the CCDC.
;
_cell_angle_alpha 90
_cell_angle_beta 107.988(7)
_cell_angle_gamma 90
_cell_formula_units_Z 4
_cell_length_a 15.3505(10)
_cell_length_b 11.9330(7)
_cell_length_c 10.5063(7)
_cell_measurement_reflns_used 7004
_cell_measurement_temperature 150(2)
_cell_measurement_theta_max 74.145
_cell_measurement_theta_min 3.0590
_cell_volume 1830.4(2)
_computing_cell_refinement
;
CrysAlisPro, Agilent Technologies,
Version 1.171.37.33 (release 27-03-2014 CrysAlis171 .NET)
(compiled Mar 27 2014,17:12:48)
;
_computing_data_collection
;
CrysAlisPro, Agilent Technologies,
Version 1.171.37.33 (release 27-03-2014 CrysAlis171 .NET)
(compiled Mar 27 2014,17:12:48)
;
_computing_data_reduction
;
CrysAlisPro, Agilent Technologies,
Version 1.171.37.33 (release 27-03-2014 CrysAlis171 .NET)
(compiled Mar 27 2014,17:12:48)
;
_computing_molecular_graphics 'Olex2 (Dolomanov et al., 2009)'
_computing_publication_material 'Olex2 (Dolomanov et al., 2009)'
_computing_structure_refinement 'ShelXL (Sheldrick, 2008)'
_computing_structure_solution 'ShelXS (Sheldrick, 2008)'
_diffrn_ambient_environment N~2~
_diffrn_ambient_temperature 150(2)
_diffrn_detector 'CCD plate'
_diffrn_detector_area_resol_mean 10.3271
_diffrn_detector_type Atlas
_diffrn_measured_fraction_theta_full 0.997
_diffrn_measured_fraction_theta_max 0.991
_diffrn_measurement_details
;
#__ type_ start__ end____ width___ exp.time_
  1 omega   38.00  130.00   2.0000    2.0000
omega____ theta____ kappa____ phi______ frames
    -      104.5000  -61.0000 -150.0000 46

#__ type_ start__ end____ width___ exp.time_
  2 omega   85.00  115.00   2.0000    2.0000
omega____ theta____ kappa____ phi______ frames
    -      104.5000 -125.0000  -60.0000 15

#__ type_ start__ end____ width___ exp.time_
  3 omega   75.00  115.00   2.0000    2.0000
omega____ theta____ kappa____ phi______ frames
    -      104.5000 -125.0000 -150.0000 20

#__ type_ start__ end____ width___ exp.time_
  4 omega   77.00  121.00   2.0000    2.0000
omega____ theta____ kappa____ phi______ frames
    -      104.5000 -125.0000 -180.0000 22

#__ type_ start__ end____ width___ exp.time_
  5 omega   54.00   80.00   2.0000    2.0000
omega____ theta____ kappa____ phi______ frames
    -      104.5000  -94.0000 -120.0000 13

#__ type_ start__ end____ width___ exp.time_
  6 omega   46.00   72.00   2.0000    2.0000
omega____ theta____ kappa____ phi______ frames
    -      104.5000 -125.0000 -150.0000 13

#__ type_ start__ end____ width___ exp.time_
  7 omega   43.00   85.00   2.0000    2.0000
omega____ theta____ kappa____ phi______ frames
    -      104.5000  -30.0000 -150.0000 21

#__ type_ start__ end____ width___ exp.time_
  8 omega  117.00  167.00   2.0000    2.0000
omega____ theta____ kappa____ phi______ frames
    -      104.5000   15.0000 -150.0000 25

#__ type_ start__ end____ width___ exp.time_
  9 omega  124.00  172.00   2.0000    2.0000
omega____ theta____ kappa____ phi______ frames
    -      104.5000  125.0000    0.0000 24

#__ type_ start__ end____ width___ exp.time_
 10 omega  126.00  152.00   2.0000    2.0000
omega____ theta____ kappa____ phi______ frames
    -      104.5000   77.0000   60.0000 13

#__ type_ start__ end____ width___ exp.time_
 11 omega  135.00  171.00   2.0000    2.0000
omega____ theta____ kappa____ phi______ frames
    -      104.5000   30.0000  150.0000 18

#__ type_ start__ end____ width___ exp.time_
 12 omega   90.00  116.00   2.0000    2.0000
omega____ theta____ kappa____ phi______ frames
    -      104.5000   77.0000   60.0000 13

#__ type_ start__ end____ width___ exp.time_
 13 omega   75.00  101.00   2.0000    2.0000
omega____ theta____ kappa____ phi______ frames
    -      104.5000  125.0000    0.0000 13

#__ type_ start__ end____ width___ exp.time_
 14 omega   79.00  119.00   2.0000    2.0000
omega____ theta____ kappa____ phi______ frames
    -      104.5000  125.0000 -120.0000 20

#__ type_ start__ end____ width___ exp.time_
 15 omega  130.00  164.00   2.0000    2.0000
omega____ theta____ kappa____ phi______ frames
    -      104.5000  125.0000 -120.0000 17

#__ type_ start__ end____ width___ exp.time_
 16 omega   55.00   81.00   2.0000    2.0000
omega____ theta____ kappa____ phi______ frames
    -      104.5000  -45.0000   30.0000 13

#__ type_ start__ end____ width___ exp.time_
 17 omega   46.00   72.00   2.0000    2.0000
omega____ theta____ kappa____ phi______ frames
    -      104.5000  -30.0000  -30.0000 13

#__ type_ start__ end____ width___ exp.time_
 18 omega   31.00   87.00   2.0000    2.0000
omega____ theta____ kappa____ phi______ frames
    -      104.5000  -30.0000  -60.0000 28

#__ type_ start__ end____ width___ exp.time_
 19 omega   32.00   76.00   2.0000    2.0000
omega____ theta____ kappa____ phi______ frames
    -      104.5000  -30.0000  -90.0000 22

#__ type_ start__ end____ width___ exp.time_
 20 omega   54.00   80.00   2.0000    2.0000
omega____ theta____ kappa____ phi______ frames
    -      104.5000  -99.0000    4.0000 13

#__ type_ start__ end____ width___ exp.time_
 21 omega   65.00   97.00   2.0000    2.0000
omega____ theta____ kappa____ phi______ frames
    -      104.5000  -45.0000   90.0000 16

#__ type_ start__ end____ width___ exp.time_
 22 omega   65.00   91.00   2.0000    2.0000
omega____ theta____ kappa____ phi______ frames
    -      104.5000  -45.0000  120.0000 13

#__ type_ start__ end____ width___ exp.time_
 23 omega   42.00   72.00   2.0000    2.0000
omega____ theta____ kappa____ phi______ frames
    -      104.5000 -125.0000  150.0000 15

#__ type_ start__ end____ width___ exp.time_
 24 omega   25.00   81.00   2.0000    2.0000
omega____ theta____ kappa____ phi______ frames
    -      104.5000  -94.0000  150.0000 28

#__ type_ start__ end____ width___ exp.time_
 25 omega -105.00   -9.00   2.0000    2.0000
omega____ theta____ kappa____ phi______ frames
    -      -38.5000  -77.0000 -150.0000 48

#__ type_ start__ end____ width___ exp.time_
 26 omega -109.00  -25.00   2.0000    2.0000
omega____ theta____ kappa____ phi______ frames
    -      -38.5000  -37.0000   90.0000 42
;
_diffrn_measurement_device 'four-circle diffractometer'
_diffrn_measurement_device_type 'GV1000, Atlas'
_diffrn_measurement_method '\w scans'
_diffrn_orient_matrix_UB_11 0.0534262000
_diffrn_orient_matrix_UB_12 -0.0072715000
_diffrn_orient_matrix_UB_13 0.1502000000
_diffrn_orient_matrix_UB_21 0.0844848000
_diffrn_orient_matrix_UB_22 0.0520238000
_diffrn_orient_matrix_UB_23 -0.0270761000
_diffrn_orient_matrix_UB_31 -0.0337949000
_diffrn_orient_matrix_UB_32 0.1180030000
_diffrn_orient_matrix_UB_33 0.0212094000
_diffrn_radiation_monochromator mirror
_diffrn_radiation_probe x-ray
_diffrn_radiation_type CuK\a
_diffrn_radiation_wavelength 1.54184
_diffrn_reflns_av_R_equivalents 0.029
_diffrn_reflns_av_unetI/netI 0.023
_diffrn_reflns_Laue_measured_fraction_full 0.997
_diffrn_reflns_Laue_measured_fraction_max 0.991
_diffrn_reflns_limit_h_max 18
_diffrn_reflns_limit_h_min -19
_diffrn_reflns_limit_k_max 14
_diffrn_reflns_limit_k_min -13
_diffrn_reflns_limit_l_max 13
_diffrn_reflns_limit_l_min -11
_diffrn_reflns_number 13117
_diffrn_reflns_point_group_measured_fraction_full 0.997
_diffrn_reflns_point_group_measured_fraction_max 0.991
_diffrn_reflns_theta_full 67.684
_diffrn_reflns_theta_max 74.272
_diffrn_reflns_theta_min 3.027
_diffrn_source 'rotating-anode X-ray tube'
_diffrn_source_type 'GV1000 (Cu) X-ray Source'
_exptl_absorpt_coefficient_mu 4.554
_exptl_absorpt_correction_T_max 0.888
_exptl_absorpt_correction_T_min 0.784
_exptl_absorpt_correction_type gaussian
_exptl_absorpt_process_details
;
CrysAlisPro, Agilent Technologies,
Version 1.171.37.33 (release 27-03-2014 CrysAlis171 .NET)
(compiled Mar 27 2014,17:12:48)
Numerical absorption correction based on gaussian integration over
			a multifaceted crystal model
Empirical absorption correction using spherical harmonics,
 implemented in SCALE3 ABSPACK scaling algorithm.
;
_exptl_crystal_colour 'clear yellow'
_exptl_crystal_colour_lustre clear
_exptl_crystal_colour_primary yellow
_exptl_crystal_density_diffrn 1.505
_exptl_crystal_description irregular
_exptl_crystal_F_000 856
_exptl_crystal_size_max 0.342
_exptl_crystal_size_mid 0.226
_exptl_crystal_size_min 0.147
_refine_diff_density_max 0.34
_refine_diff_density_min -0.46
_refine_diff_density_rms 0.07
_refine_ls_extinction_method none
_refine_ls_goodness_of_fit_ref 1.10
_refine_ls_hydrogen_treatment mixed
_refine_ls_matrix_type full
_refine_ls_number_parameters 222
_refine_ls_number_reflns 3693
_refine_ls_number_restraints 0
_refine_ls_restrained_S_all 1.10
_refine_ls_R_factor_all 0.0272
_refine_ls_R_factor_gt 0.0255
_refine_ls_shift/su_max 0.001
_refine_ls_shift/su_mean 0.000
_refine_ls_structure_factor_coef Fsqd
_refine_ls_weighting_details 'w=1/[\s^2^(Fo^2^)+(0.038P)^2^+0.522P] where P=(Fo^2^+2Fc^2^)/3'
_refine_ls_weighting_scheme calc
_refine_ls_wR_factor_gt 0.0674
_refine_ls_wR_factor_ref 0.0685
_reflns_number_gt 3504
_reflns_number_total 3693
_reflns_threshold_expression 'I > 2\s(I)'
_cod_data_source_file d6nj00629a2.cif
_cod_data_source_block skcabd
_cod_original_cell_volume 1830.5(2)
_cod_database_code 7064392
_nottingham_internal_coll_name SKCABD
_nottingham_internal_coll_number 13785
_nottingham_internal_coll_client SKC/AJB
_nottingham_internal_coll_type custom
_nottingham_internal_coll_frame_time 2.0000
_nottingham_internal_coll_frame_width 2.0000
_nottingham_internal_coll_frame_method 'omega scans'
_nottingham_internal_coll_user pcxaeoc
_nottingham_internal_coll_date 8/7/2014
_nottingham_internal_coll_location NOTTS
_nottingham_internal_process_user pcxaeoc
_nottingham_internal_process_date 09/07/2014
_nottingham_internal_solution_user pcxaeoc
_nottingham_internal_solution_date 09/07/2014
_nottingham_internal_refinement_user pcxaeoc
_nottingham_internal_refinement_date 09/07/2014
_nottingham_internal_self_validation_user pcxaeoc
_nottingham_internal_self_validation_date 11/7/2014
_nottingham_internal_self_archive_date 11/7/2014
_nottingham_internal_validation_user AJB
_nottingham_internal_validation_date 16/7/2014
_nottingham_internal_archive_date 16/7/2014
_olex2_exptl_crystal_mounting_method 'in fomblin film on a micromount'
_shelxl_version_number 2014-3
_chemical_oxdiff_formula 'C19 H21 N2 Cl2 Zn'
_shelx_space_group_comment
;
The symmetry employed for this shelxl refinement is uniquely defined
by the following loop, which should always be used as a source of
symmetry information in preference to the above space-group names.
They are only intended as comments.
;
_reflns_odcompleteness_completeness 99.62
_reflns_odcompleteness_iscentric 1
_reflns_odcompleteness_theta 66.97
_olex2_refinement_description
;
1. Fixed Uiso
 At 1.2 times of:
  All C(H) groups, All C(H,H) groups, All N(H) groups
 At 1.5 times of:
  All C(H,H,H) groups
2.a Secondary CH2 refined with riding coordinates:
 C15(H15A,H15B), C16(H16A,H16B), C17(H17A,H17B)
2.b Aromatic/amide H refined with riding coordinates:
 C11(H11), C12(H12), C2(H2), C14(H14), C3(H3), C6(H6), C1(H1A), C7(H7), C13(H13)
2.c Idealised Me refined as rotating group:
 C18(H18A,H18B,H18C), C19(H19A,H19B,H19C)
;
_olex2_submission_special_instructions 'No special instructions were received'

loop_
_space_group_symop_operation_xyz
'x, y, z'
'-x, y+1/2, -z+1/2'
'-x, -y, -z'
'x, -y-1/2, z-1/2'

loop_
_atom_site_label
_atom_site_type_symbol
_atom_site_fract_x
_atom_site_fract_y
_atom_site_fract_z
_atom_site_U_iso_or_equiv
_atom_site_adp_type
_atom_site_occupancy
_atom_site_site_symmetry_order
_atom_site_calc_flag
_atom_site_refinement_flags_posn
_atom_site_refinement_flags_adp
_atom_site_refinement_flags_occupancy
_atom_site_disorder_assembly
_atom_site_disorder_group
Zn1 Zn 0.60230(2) 0.36818(2) 0.16300(2) 0.01426(8) Uani 1 1 d . . . . .
Cl2 Cl 0.68482(3) 0.21601(3) 0.24804(4) 0.02094(10) Uani 1 1 d . . . . .
Cl1 Cl 0.46576(3) 0.33602(3) 0.01685(4) 0.02310(10) Uani 1 1 d . . . . .
N1 N 0.70284(8) 0.47488(11) 0.13518(13) 0.0142(2) Uani 1 1 d . . . . .
H1 H 0.6771(13) 0.5303(17) 0.089(2) 0.017 Uiso 1 1 d R . . . .
C10 C 0.84209(10) 0.50888(13) 0.05966(16) 0.0166(3) Uani 1 1 d . . . . .
C11 C 0.73236(11) 0.57731(14) -0.15515(17) 0.0208(3) Uani 1 1 d . . . . .
H11 H 0.6852 0.5309 -0.1431 0.025 Uiso 1 1 calc R . . . .
C9 C 0.82054(10) 0.57750(13) -0.05507(16) 0.0173(3) Uani 1 1 d . . . . .
C4 C 0.92996(10) 0.51607(14) 0.15626(16) 0.0192(3) Uani 1 1 d . . . . .
C12 C 0.71464(13) 0.64228(14) -0.26737(19) 0.0258(4) Uani 1 1 d . . . . .
H12 H 0.6554 0.6410 -0.3314 0.031 Uiso 1 1 calc R . . . .
C15 C 0.77124(10) 0.42602(12) 0.07608(15) 0.0158(3) Uani 1 1 d . . . . .
H15A H 0.7382 0.3941 -0.0127 0.019 Uiso 1 1 calc R . . . .
H15B H 0.8034 0.3637 0.1338 0.019 Uiso 1 1 calc R . . . .
C2 C 1.04239(13) 0.46119(19) 0.3677(2) 0.0335(4) Uani 1 1 d . . . . .
H2 H 1.0587 0.4164 0.4463 0.040 Uiso 1 1 calc R . . . .
C8 C 0.88870(12) 0.65210(13) -0.07596(18) 0.0212(3) Uani 1 1 d . . . . .
C5 C 0.99609(11) 0.59389(15) 0.13604(18) 0.0229(3) Uani 1 1 d . . . . .
C14 C 0.86734(14) 0.71690(14) -0.1961(2) 0.0285(4) Uani 1 1 d . . . . .
H14 H 0.9127 0.7647 -0.2109 0.034 Uiso 1 1 calc R . . . .
C3 C 0.95770(11) 0.44943(16) 0.27571(17) 0.0252(4) Uani 1 1 d . . . . .
H3 H 0.9163 0.3959 0.2912 0.030 Uiso 1 1 calc R . . . .
C6 C 1.08431(12) 0.60248(18) 0.2353(2) 0.0329(4) Uani 1 1 d . . . . .
H6 H 1.1281 0.6536 0.2219 0.039 Uiso 1 1 calc R . . . .
C1 C 1.10612(12) 0.53926(19) 0.3472(2) 0.0369(5) Uani 1 1 d . . . . .
H1A H 1.1645 0.5472 0.4125 0.044 Uiso 1 1 calc R . . . .
C7 C 0.97428(12) 0.65824(14) 0.0205(2) 0.0260(4) Uani 1 1 d . . . . .
H7 H 1.0190 0.7078 0.0068 0.031 Uiso 1 1 calc R . . . .
C13 C 0.78365(15) 0.71155(15) -0.2894(2) 0.0305(4) Uani 1 1 d . . . . .
H13 H 0.7712 0.7542 -0.3693 0.037 Uiso 1 1 calc R . . . .
N2 N 0.59836(8) 0.47566(11) 0.31993(13) 0.0166(3) Uani 1 1 d . . . . .
C16 C 0.74430(10) 0.51426(13) 0.27517(15) 0.0167(3) Uani 1 1 d . . . . .
H16A H 0.7911 0.5723 0.2787 0.020 Uiso 1 1 calc R . . . .
H16B H 0.7744 0.4510 0.3330 0.020 Uiso 1 1 calc R . . . .
C18 C 0.62432(12) 0.41108(15) 0.44697(16) 0.0222(3) Uani 1 1 d . . . . .
H18A H 0.5781 0.3534 0.4426 0.033 Uiso 1 1 calc GR . . . .
H18B H 0.6280 0.4618 0.5218 0.033 Uiso 1 1 calc GR . . . .
H18C H 0.6840 0.3754 0.4603 0.033 Uiso 1 1 calc GR . . . .
C17 C 0.66893(11) 0.56254(13) 0.32418(16) 0.0180(3) Uani 1 1 d . . . . .
H17A H 0.6955 0.5901 0.4170 0.022 Uiso 1 1 calc R . . . .
H17B H 0.6400 0.6268 0.2671 0.022 Uiso 1 1 calc R . . . .
C19 C 0.50901(11) 0.53076(16) 0.30142(18) 0.0254(4) Uani 1 1 d . . . . .
H19A H 0.4896 0.5691 0.2147 0.038 Uiso 1 1 calc GR . . . .
H19B H 0.5149 0.5855 0.3732 0.038 Uiso 1 1 calc GR . . . .
H19C H 0.4633 0.4742 0.3041 0.038 Uiso 1 1 calc GR . . . .

loop_
_atom_site_aniso_label
_atom_site_aniso_U_11
_atom_site_aniso_U_22
_atom_site_aniso_U_33
_atom_site_aniso_U_23
_atom_site_aniso_U_13
_atom_site_aniso_U_12
Zn1 0.01141(12) 0.01646(12) 0.01397(12) 0.00025(7) 0.00256(8) -0.00119(7)
Cl2 0.02101(19) 0.01842(18) 0.02154(19) 0.00359(14) 0.00385(14) 0.00342(13)
Cl1 0.01512(18) 0.0250(2) 0.0234(2) -0.00124(15) -0.00254(14) -0.00045(14)
N1 0.0137(6) 0.0153(6) 0.0137(6) 0.0014(5) 0.0046(5) 0.0005(5)
C10 0.0149(7) 0.0181(7) 0.0195(7) -0.0047(6) 0.0095(6) -0.0007(5)
C11 0.0219(8) 0.0202(8) 0.0215(8) 0.0000(6) 0.0087(6) -0.0005(6)
C9 0.0187(7) 0.0161(7) 0.0203(8) -0.0036(6) 0.0108(6) 0.0000(6)
C4 0.0155(7) 0.0226(8) 0.0212(8) -0.0072(6) 0.0083(6) 0.0010(6)
C12 0.0313(10) 0.0228(8) 0.0231(9) 0.0007(7) 0.0081(7) 0.0035(7)
C15 0.0153(7) 0.0164(7) 0.0167(7) -0.0010(6) 0.0063(6) -0.0005(5)
C2 0.0224(9) 0.0506(12) 0.0249(9) -0.0064(8) 0.0035(7) 0.0092(8)
C8 0.0241(8) 0.0156(7) 0.0302(9) -0.0042(6) 0.0176(7) -0.0011(6)
C5 0.0160(7) 0.0257(8) 0.0296(9) -0.0123(7) 0.0109(7) -0.0020(6)
C14 0.0379(10) 0.0181(8) 0.0392(10) 0.0018(7) 0.0261(9) -0.0015(7)
C3 0.0182(8) 0.0367(9) 0.0217(8) -0.0033(7) 0.0076(6) 0.0040(7)
C6 0.0167(8) 0.0383(10) 0.0445(12) -0.0209(9) 0.0105(8) -0.0059(7)
C1 0.0161(8) 0.0546(12) 0.0341(10) -0.0181(9) -0.0008(7) 0.0015(8)
C7 0.0228(8) 0.0206(8) 0.0415(11) -0.0102(7) 0.0198(8) -0.0069(6)
C13 0.0499(12) 0.0189(8) 0.0294(10) 0.0059(7) 0.0222(9) 0.0055(8)
N2 0.0140(6) 0.0207(6) 0.0161(6) 0.0001(5) 0.0060(5) 0.0005(5)
C16 0.0153(7) 0.0191(7) 0.0162(7) -0.0027(6) 0.0055(6) -0.0032(5)
C18 0.0257(8) 0.0267(8) 0.0157(8) 0.0013(6) 0.0083(6) -0.0025(7)
C17 0.0183(7) 0.0181(7) 0.0188(7) -0.0025(6) 0.0077(6) -0.0020(6)
C19 0.0169(8) 0.0337(9) 0.0282(9) -0.0017(7) 0.0107(7) 0.0043(7)

loop_
_atom_type_symbol
_atom_type_description
_atom_type_scat_dispersion_real
_atom_type_scat_dispersion_imag
_atom_type_scat_source
C C 0.0181 0.0091 'International Tables Vol C Tables 4.2.6.8 and 6.1.1.4'
H H 0.0000 0.0000 'International Tables Vol C Tables 4.2.6.8 and 6.1.1.4'
Cl Cl 0.3639 0.7018 'International Tables Vol C Tables 4.2.6.8 and 6.1.1.4'
N N 0.0311 0.0180 'International Tables Vol C Tables 4.2.6.8 and 6.1.1.4'
Zn Zn -1.5491 0.6778 'International Tables Vol C Tables 4.2.6.8 and 6.1.1.4'

loop_
_exptl_crystal_face_index_h
_exptl_crystal_face_index_k
_exptl_crystal_face_index_l
_exptl_crystal_face_perp_dist
_exptl_oxdiff_crystal_face_indexfrac_h
_exptl_oxdiff_crystal_face_indexfrac_k
_exptl_oxdiff_crystal_face_indexfrac_l
_exptl_oxdiff_crystal_face_x
_exptl_oxdiff_crystal_face_y
_exptl_oxdiff_crystal_face_z
-6 6 2 0.1256 -5.9915 6.0082 1.9973 -0.0638 -0.2477 0.9538
-5 5 -2 0.1473 -4.9951 5.0066 -2.0039 -0.6043 -0.1073 0.7171
-4 -1 -5 0.1018 -4.0047 -0.9985 -5.0013 -0.9579 -0.2549 -0.0886
-7 5 4 0.0997 -6.9917 5.0082 3.9990 0.1907 -0.4384 0.9121
-8 -3 5 0.1084 -8.0018 -2.9969 5.0050 0.3460 -0.9675 0.0229
-7 4 4 0.0951 -6.9930 4.0075 3.9997 0.1980 -0.4906 0.7941
-3 7 -2 0.1613 -2.9923 7.0068 -2.0054 -0.5120 0.1660 0.8854
4 -6 -4 0.1384 3.9900 -6.0070 -3.9981 -0.3437 0.1328 -0.9285
2 -4 5 0.1275 1.9979 -4.0039 5.0049 0.8876 -0.1750 -0.4338
-2 2 7 0.1096 -1.9933 2.0031 7.0020 0.9306 -0.2538 0.4522
-3 6 5 0.1192 -2.9893 6.0065 4.9985 0.5474 -0.0754 0.9158
10 1 -2 0.0553 10.0011 0.9943 -2.0024 0.2263 0.9509 -0.2631
3 -7 -2 0.1661 2.9898 -7.0070 -1.9964 -0.0892 -0.0579 -0.9702
-8 -4 1 0.0644 -8.0055 -3.9978 1.0038 -0.2479 -0.9115 -0.1799
3 7 0 0.1458 3.0096 7.0031 -0.0050 0.1091 0.6187 0.7246
1 0 -7 0.0990 0.9959 -0.0010 -7.0033 -0.9987 0.2737 -0.1823
-8 4 2 0.0940 -7.9943 4.0080 1.9988 -0.1560 -0.5210 0.7855
-8 0 5 0.1042 -7.9978 0.0053 5.0029 0.3241 -0.8109 0.3770

loop_
_geom_angle_atom_site_label_1
_geom_angle_atom_site_label_2
_geom_angle_atom_site_label_3
_geom_angle
_geom_angle_site_symmetry_1
_geom_angle_site_symmetry_3
_geom_angle_publ_flag
Cl1 Zn1 Cl2 115.724(17) . . ?
N1 Zn1 Cl2 101.48(4) . . ?
N1 Zn1 Cl1 126.15(4) . . ?
N1 Zn1 N2 86.53(5) . . ?
N2 Zn1 Cl2 109.37(4) . . ?
N2 Zn1 Cl1 113.49(4) . . ?
Zn1 N1 H1 108.9(13) . . ?
C15 N1 Zn1 117.69(9) . . ?
C15 N1 H1 109.3(14) . . ?
C16 N1 Zn1 99.40(9) . . ?
C16 N1 H1 107.7(13) . . ?
C16 N1 C15 113.17(12) . . ?
C9 C10 C4 119.80(14) . . ?
C9 C10 C15 119.23(14) . . ?
C4 C10 C15 120.95(14) . . ?
C9 C11 H11 119.2 . . ?
C12 C11 H11 119.2 . . ?
C12 C11 C9 121.52(16) . . ?
C10 C9 C11 123.02(14) . . ?
C10 C9 C8 119.96(15) . . ?
C11 C9 C8 117.02(15) . . ?
C10 C4 C5 119.45(15) . . ?
C10 C4 C3 123.53(15) . . ?
C3 C4 C5 117.02(15) . . ?
C11 C12 H12 119.6 . . ?
C11 C12 C13 120.78(17) . . ?
C13 C12 H12 119.6 . . ?
N1 C15 C10 114.40(12) . . ?
N1 C15 H15A 108.7 . . ?
N1 C15 H15B 108.7 . . ?
C10 C15 H15A 108.7 . . ?
C10 C15 H15B 108.7 . . ?
H15A C15 H15B 107.6 . . ?
C3 C2 H2 119.6 . . ?
C3 C2 C1 120.8(2) . . ?
C1 C2 H2 119.6 . . ?
C14 C8 C9 119.29(16) . . ?
C7 C8 C9 119.23(16) . . ?
C7 C8 C14 121.48(16) . . ?
C6 C5 C4 119.29(17) . . ?
C7 C5 C4 119.72(15) . . ?
C7 C5 C6 120.99(17) . . ?
C8 C14 H14 119.3 . . ?
C13 C14 C8 121.37(16) . . ?
C13 C14 H14 119.3 . . ?
C4 C3 H3 119.3 . . ?
C2 C3 C4 121.48(18) . . ?
C2 C3 H3 119.3 . . ?
C5 C6 H6 119.4 . . ?
C1 C6 C5 121.18(18) . . ?
C1 C6 H6 119.4 . . ?
C2 C1 H1A 119.9 . . ?
C6 C1 C2 120.24(17) . . ?
C6 C1 H1A 119.9 . . ?
C8 C7 H7 119.1 . . ?
C5 C7 C8 121.78(15) . . ?
C5 C7 H7 119.1 . . ?
C12 C13 H13 120.0 . . ?
C14 C13 C12 119.93(17) . . ?
C14 C13 H13 120.0 . . ?
C18 N2 Zn1 108.86(10) . . ?
C18 N2 C17 110.07(12) . . ?
C17 N2 Zn1 104.53(9) . . ?
C19 N2 Zn1 114.70(10) . . ?
C19 N2 C18 109.24(13) . . ?
C19 N2 C17 109.32(13) . . ?
N1 C16 H16A 110.0 . . ?
N1 C16 H16B 110.0 . . ?
N1 C16 C17 108.50(12) . . ?
H16A C16 H16B 108.4 . . ?
C17 C16 H16A 110.0 . . ?
C17 C16 H16B 110.0 . . ?
N2 C18 H18A 109.5 . . ?
N2 C18 H18B 109.5 . . ?
N2 C18 H18C 109.5 . . ?
H18A C18 H18B 109.5 . . ?
H18A C18 H18C 109.5 . . ?
H18B C18 H18C 109.5 . . ?
N2 C17 C16 110.43(12) . . ?
N2 C17 H17A 109.6 . . ?
N2 C17 H17B 109.6 . . ?
C16 C17 H17A 109.6 . . ?
C16 C17 H17B 109.6 . . ?
H17A C17 H17B 108.1 . . ?
N2 C19 H19A 109.5 . . ?
N2 C19 H19B 109.5 . . ?
N2 C19 H19C 109.5 . . ?
H19A C19 H19B 109.5 . . ?
H19A C19 H19C 109.5 . . ?
H19B C19 H19C 109.5 . . ?

loop_
_geom_bond_atom_site_label_1
_geom_bond_atom_site_label_2
_geom_bond_distance
_geom_bond_site_symmetry_2
_geom_bond_publ_flag
Zn1 Cl2 2.2363(4) . ?
Zn1 Cl1 2.2160(5) . ?
Zn1 N1 2.0897(13) . ?
Zn1 N2 2.1044(13) . ?
N1 H1 0.84(2) . ?
N1 C15 1.4935(19) . ?
N1 C16 1.4869(19) . ?
C10 C9 1.409(2) . ?
C10 C4 1.418(2) . ?
C10 C15 1.519(2) . ?
C11 H11 0.9500 . ?
C11 C9 1.435(2) . ?
C11 C12 1.366(2) . ?
C9 C8 1.441(2) . ?
C4 C5 1.439(2) . ?
C4 C3 1.435(3) . ?
C12 H12 0.9500 . ?
C12 C13 1.418(3) . ?
C15 H15A 0.9900 . ?
C15 H15B 0.9900 . ?
C2 H2 0.9500 . ?
C2 C3 1.367(3) . ?
C2 C1 1.415(3) . ?
C8 C14 1.429(3) . ?
C8 C7 1.391(3) . ?
C5 C6 1.435(3) . ?
C5 C7 1.387(3) . ?
C14 H14 0.9500 . ?
C14 C13 1.355(3) . ?
C3 H3 0.9500 . ?
C6 H6 0.9500 . ?
C6 C1 1.349(3) . ?
C1 H1A 0.9500 . ?
C7 H7 0.9500 . ?
C13 H13 0.9500 . ?
N2 C18 1.485(2) . ?
N2 C17 1.4901(19) . ?
N2 C19 1.479(2) . ?
C16 H16A 0.9900 . ?
C16 H16B 0.9900 . ?
C16 C17 1.518(2) . ?
C18 H18A 0.9800 . ?
C18 H18B 0.9800 . ?
C18 H18C 0.9800 . ?
C17 H17A 0.9900 . ?
C17 H17B 0.9900 . ?
C19 H19A 0.9800 . ?
C19 H19B 0.9800 . ?
C19 H19C 0.9800 . ?

loop_
_geom_torsion_atom_site_label_1
_geom_torsion_atom_site_label_2
_geom_torsion_atom_site_label_3
_geom_torsion_atom_site_label_4
_geom_torsion
_geom_torsion_site_symmetry_1
_geom_torsion_site_symmetry_2
_geom_torsion_site_symmetry_3
_geom_torsion_site_symmetry_4
_geom_torsion_publ_flag
Zn1 N1 C15 C10 -179.78(10) . . . . ?
Zn1 N1 C16 C17 -54.65(12) . . . . ?
Zn1 N2 C17 C16 -28.90(14) . . . . ?
N1 C16 C17 N2 59.91(16) . . . . ?
C10 C9 C8 C14 176.80(14) . . . . ?
C10 C9 C8 C7 -2.3(2) . . . . ?
C10 C4 C5 C6 178.79(15) . . . . ?
C10 C4 C5 C7 -2.1(2) . . . . ?
C10 C4 C3 C2 -178.36(16) . . . . ?
C11 C9 C8 C14 -3.1(2) . . . . ?
C11 C9 C8 C7 177.80(14) . . . . ?
C11 C12 C13 C14 -2.4(3) . . . . ?
C9 C10 C4 C5 0.2(2) . . . . ?
C9 C10 C4 C3 -179.94(14) . . . . ?
C9 C10 C15 N1 -84.05(17) . . . . ?
C9 C11 C12 C13 0.7(3) . . . . ?
C9 C8 C14 C13 1.5(2) . . . . ?
C9 C8 C7 C5 0.4(2) . . . . ?
C4 C10 C9 C11 -178.16(14) . . . . ?
C4 C10 C9 C8 2.0(2) . . . . ?
C4 C10 C15 N1 97.49(16) . . . . ?
C4 C5 C6 C1 -0.2(3) . . . . ?
C4 C5 C7 C8 1.8(2) . . . . ?
C12 C11 C9 C10 -177.87(15) . . . . ?
C12 C11 C9 C8 2.0(2) . . . . ?
C15 N1 C16 C17 179.68(12) . . . . ?
C15 C10 C9 C11 3.4(2) . . . . ?
C15 C10 C9 C8 -176.52(13) . . . . ?
C15 C10 C4 C5 178.67(14) . . . . ?
C15 C10 C4 C3 -1.5(2) . . . . ?
C8 C14 C13 C12 1.3(3) . . . . ?
C5 C4 C3 C2 1.5(2) . . . . ?
C5 C6 C1 C2 1.2(3) . . . . ?
C14 C8 C7 C5 -178.66(15) . . . . ?
C3 C4 C5 C6 -1.1(2) . . . . ?
C3 C4 C5 C7 178.06(15) . . . . ?
C3 C2 C1 C6 -0.8(3) . . . . ?
C6 C5 C7 C8 -179.13(16) . . . . ?
C1 C2 C3 C4 -0.6(3) . . . . ?
C7 C8 C14 C13 -179.39(16) . . . . ?
C7 C5 C6 C1 -179.35(17) . . . . ?
C16 N1 C15 C10 -64.62(16) . . . . ?
C18 N2 C17 C16 87.86(15) . . . . ?
C19 N2 C17 C16 -152.15(13) . . . . ?
